data_4109756
loop_
_publ_author_name
'David A. Evans'
'Yimon Aye'

_publ_contact_author_address
;Department of Chemistry & Chemical Biology
Harvard University
Cambridge, MA 02138
;
_publ_contact_author_email evans@chemistry.harvard.edu
_publ_contact_author_name 'Prof. David A. Evans'
_publ_section_title
;
 Aluminum-Catalyzed Enantio- and Diastereoselective Carbonyl Addition of
 Propargylsilanes. A New Approach to Enantioenriched Vinyl Epoxides
;
_journal_name_full 'Journal of the American Chemical Society'
_journal_page_first 9606
_journal_page_last 9607
_journal_paper_doi 10.1021/ja0740420
_journal_volume 129
_journal_year 2007
_chemical_formula_sum 'C30 H35 N O2 Si'
_chemical_formula_weight 469.68
_chemical_name_systematic
; 
 ? 
;
_space_group_IT_number 61
_symmetry_cell_setting orthorhombic
_symmetry_space_group_name_Hall '-P 2ac 2ab'
_symmetry_space_group_name_H-M 'P b c a'
_atom_sites_solution_hydrogens geom
_atom_sites_solution_primary direct
_atom_sites_solution_secondary difmap
_audit_creation_method SHELXL-97
_cell_angle_alpha 90.00
_cell_angle_beta 90.00
_cell_angle_gamma 90.00
_cell_formula_units_Z 8
_cell_length_a 9.5087(17)
_cell_length_b 21.076(4)
_cell_length_c 26.118(5)
_cell_measurement_temperature 293(2)
_cell_volume 5234.2(17)
_computing_structure_refinement 'SHELXL-97 (Sheldrick, 1997)'
_computing_structure_solution 'SHELXS-97 (Sheldrick, 1990)'
_diffrn_ambient_temperature 293(2)
_diffrn_measured_fraction_theta_full 0.999
_diffrn_measured_fraction_theta_max 0.999
_diffrn_radiation_monochromator graphite
_diffrn_radiation_source 'fine-focus sealed tube'
_diffrn_radiation_type MoK\a
_diffrn_radiation_wavelength 0.71073
_diffrn_reflns_av_R_equivalents 0.0970
_diffrn_reflns_av_sigmaI/netI 0.0691
_diffrn_reflns_limit_h_max 12
_diffrn_reflns_limit_h_min -12
_diffrn_reflns_limit_k_max 18
_diffrn_reflns_limit_k_min -27
_diffrn_reflns_limit_l_max 34
_diffrn_reflns_limit_l_min -33
_diffrn_reflns_number 35328
_diffrn_reflns_theta_full 27.88
_diffrn_reflns_theta_max 27.88
_diffrn_reflns_theta_min 1.56
_exptl_absorpt_coefficient_mu 0.116
_exptl_crystal_density_diffrn 1.192
_exptl_crystal_F_000 2016
_refine_diff_density_max 1.179
_refine_diff_density_min -0.514
_refine_diff_density_rms 0.066
_refine_ls_extinction_method none
_refine_ls_goodness_of_fit_ref 1.053
_refine_ls_hydrogen_treatment mixed
_refine_ls_matrix_type full
_refine_ls_number_parameters 387
_refine_ls_number_reflns 6241
_refine_ls_number_restraints 0
_refine_ls_restrained_S_all 1.053
_refine_ls_R_factor_all 0.1235
_refine_ls_R_factor_gt 0.0781
_refine_ls_shift/su_max 0.001
_refine_ls_shift/su_mean 0.000
_refine_ls_structure_factor_coef Fsqd
_refine_ls_weighting_details 'calc w=1/[\s^2^(Fo^2^)+(0.0805P)^2^+4.9497P] where P=(Fo^2^+2Fc^2^)/3'
_refine_ls_weighting_scheme calc
_refine_ls_wR_factor_gt 0.1760
_refine_ls_wR_factor_ref 0.2004
_reflns_number_gt 4103
_reflns_number_total 6241
_reflns_threshold_expression >2sigma(I)
_cod_data_source_file ja0740420si20070604_115643.cif
_cod_data_source_block ya59sad
_cod_original_cell_volume 5234.2(16)
_cod_database_code 4109756

loop_
_symmetry_equiv_pos_as_xyz
'x, y, z'
'-x+1/2, -y, z+1/2'
'x+1/2, -y+1/2, -z'
'-x, y+1/2, -z+1/2'
'-x, -y, -z'
'x-1/2, y, -z-1/2'
'-x-1/2, y-1/2, z'
'x, -y-1/2, z-1/2'

loop_
_atom_site_label
_atom_site_type_symbol
_atom_site_fract_x
_atom_site_fract_y
_atom_site_fract_z
_atom_site_U_iso_or_equiv
_atom_site_adp_type
_atom_site_occupancy
_atom_site_symmetry_multiplicity
_atom_site_calc_flag
_atom_site_refinement_flags
C1 C 0.8247(3) 1.06056(14) 0.23424(11) 0.0259(6) Uani 1 1 d .
C2 C 0.6904(3) 1.13393(14) 0.17770(11) 0.0257(6) Uani 1 1 d .
C3 C 0.7984(4) 1.15213(17) 0.14495(13) 0.0342(8) Uani 1 1 d .
C4 C 0.7753(4) 1.19990(18) 0.10960(13) 0.0412(9) Uani 1 1 d .
C5 C 0.6469(4) 1.22986(17) 0.10625(14) 0.0428(9) Uani 1 1 d .
C6 C 0.5399(4) 1.21189(17) 0.13832(14) 0.0412(9) Uani 1 1 d .
C7 C 0.5610(4) 1.16448(15) 0.17428(13) 0.0327(7) Uani 1 1 d .
C8 C 0.8006(3) 1.00735(15) 0.27118(12) 0.0285(7) Uani 1 1 d .
C9 C 0.8683(3) 1.00986(15) 0.32237(12) 0.0284(7) Uani 1 1 d .
C10 C 0.8081(3) 0.97800(14) 0.36882(11) 0.0247(6) Uani 1 1 d .
C11 C 0.7194(3) 1.01077(16) 0.39815(13) 0.0323(7) Uani 1 1 d .
C12 C 0.6684(4) 1.07751(17) 0.38733(14) 0.0465(9) Uani 1 1 d .
H12A H 0.7453 1.1016 0.3725 0.056 Uiso 1 1 calc R
H12B H 0.5940 1.0754 0.3620 0.056 Uiso 1 1 calc R
C13 C 0.6144(6) 1.1126(3) 0.4331(2) 0.0856(18) Uani 1 1 d .
H13A H 0.5789 1.1533 0.4215 0.103 Uiso 1 1 calc R
H13B H 0.5352 1.0891 0.4467 0.103 Uiso 1 1 calc R
C14 C 0.7122(6) 1.1241(2) 0.4745(2) 0.0894(19) Uani 1 1 d .
H14A H 0.7359 1.0846 0.4907 0.134 Uiso 1 1 calc R
H14B H 0.6695 1.1518 0.4992 0.134 Uiso 1 1 calc R
H14C H 0.7959 1.1435 0.4613 0.134 Uiso 1 1 calc R
C15 C 0.8177(3) 0.83832(14) 0.33742(11) 0.0257(6) Uani 1 1 d .
C16 C 0.8799(4) 0.77864(15) 0.32864(13) 0.0321(7) Uani 1 1 d .
C17 C 0.8250(4) 0.73646(17) 0.29283(14) 0.0386(8) Uani 1 1 d .
C18 C 0.7062(4) 0.75248(18) 0.26525(14) 0.0436(9) Uani 1 1 d .
C19 C 0.6412(4) 0.81008(19) 0.27422(14) 0.0413(9) Uani 1 1 d .
C20 C 0.6966(3) 0.85235(17) 0.30942(12) 0.0323(7) Uani 1 1 d .
C21 C 1.0804(3) 0.91315(14) 0.37892(11) 0.0247(6) Uani 1 1 d .
C22 C 1.1722(4) 0.87474(18) 0.35178(15) 0.0417(9) Uani 1 1 d .
C23 C 1.3135(4) 0.8909(2) 0.34615(19) 0.0560(11) Uani 1 1 d .
C24 C 1.3657(4) 0.94536(19) 0.36780(16) 0.0461(9) Uani 1 1 d .
C25 C 1.2771(4) 0.98389(18) 0.39531(15) 0.0440(9) Uani 1 1 d .
C26 C 1.1356(3) 0.96840(16) 0.40047(14) 0.0345(8) Uani 1 1 d .
C27 C 0.8407(3) 0.86818(15) 0.45179(12) 0.0299(7) Uani 1 1 d .
C28 C 0.9264(5) 0.80697(16) 0.46055(13) 0.0458(9) Uani 1 1 d .
H28A H 1.0246 0.8158 0.4559 0.069 Uiso 1 1 calc R
H28B H 0.8972 0.7752 0.4365 0.069 Uiso 1 1 calc R
H28C H 0.9107 0.7919 0.4947 0.069 Uiso 1 1 calc R
C29 C 0.6830(4) 0.85191(19) 0.45595(14) 0.0467(9) Uani 1 1 d .
H29A H 0.6641 0.8339 0.4890 0.070 Uiso 1 1 calc R
H29B H 0.6585 0.8218 0.4298 0.070 Uiso 1 1 calc R
H29C H 0.6283 0.8898 0.4516 0.070 Uiso 1 1 calc R
C30 C 0.8803(4) 0.91519(17) 0.49423(13) 0.0393(8) Uani 1 1 d .
H30A H 0.8614 0.8965 0.5270 0.059 Uiso 1 1 calc R
H30B H 0.8258 0.9532 0.4905 0.059 Uiso 1 1 calc R
H30C H 0.9785 0.9253 0.4918 0.059 Uiso 1 1 calc R
H3 H 0.882(4) 1.1339(16) 0.1507(12) 0.029(9) Uiso 1 1 d .
H4 H 0.850(4) 1.2095(19) 0.0880(16) 0.055(12) Uiso 1 1 d .
H5 H 0.633(4) 1.2635(17) 0.0809(15) 0.046(10) Uiso 1 1 d .
H6 H 0.451(5) 1.2346(19) 0.1390(16) 0.060(12) Uiso 1 1 d .
H7 H 0.492(4) 1.1537(16) 0.1985(14) 0.041(10) Uiso 1 1 d .
H8 H 0.719(3) 0.9837(14) 0.2672(11) 0.022(8) Uiso 1 1 d .
H9 H 0.922(3) 1.0472(15) 0.3293(12) 0.028(8) Uiso 1 1 d .
H11 H 0.693(3) 0.9937(13) 0.4296(12) 0.017(7) Uiso 1 1 d .
H16 H 0.966(4) 0.7648(17) 0.3484(14) 0.049(11) Uiso 1 1 d .
H17 H 0.867(4) 0.6946(18) 0.2883(13) 0.042(10) Uiso 1 1 d .
H18 H 0.667(4) 0.7233(18) 0.2386(15) 0.050(11) Uiso 1 1 d .
H19 H 0.560(4) 0.8205(17) 0.2590(15) 0.049(11) Uiso 1 1 d .
H20 H 0.652(4) 0.8931(19) 0.3127(15) 0.053(12) Uiso 1 1 d .
H22 H 1.139(4) 0.8350(18) 0.3373(14) 0.047(11) Uiso 1 1 d .
H23 H 1.370(5) 0.866(2) 0.3268(18) 0.079(16) Uiso 1 1 d .
H24 H 1.463(4) 0.9592(19) 0.3628(15) 0.053(11) Uiso 1 1 d .
H25 H 1.318(4) 1.026(2) 0.4120(16) 0.064(13) Uiso 1 1 d .
H26 H 1.073(4) 0.9962(18) 0.4207(15) 0.052(11) Uiso 1 1 d .
N1 N 0.7046(3) 1.08514(12) 0.21456(10) 0.0273(6) Uani 1 1 d .
O1 O 0.9435(2) 1.07939(11) 0.22397(8) 0.0344(5) Uani 1 1 d .
O2 O 0.9230(2) 0.97063(11) 0.28235(9) 0.0388(6) Uani 1 1 d .
Si01 Si 0.88542(9) 0.89812(4) 0.38478(3) 0.0230(2) Uani 1 1 d .
H1N H 0.630(5) 1.072(2) 0.2268(16) 0.059(13) Uiso 1 1 d .

loop_
_atom_site_aniso_label
_atom_site_aniso_U_11
_atom_site_aniso_U_22
_atom_site_aniso_U_33
_atom_site_aniso_U_23
_atom_site_aniso_U_13
_atom_site_aniso_U_12
C1 0.0234(15) 0.0294(16) 0.0248(15) -0.0017(12) 0.0003(12) -0.0022(13)
C2 0.0294(16) 0.0243(15) 0.0235(15) -0.0012(12) -0.0013(12) -0.0046(13)
C3 0.0330(19) 0.0378(19) 0.0319(17) -0.0008(14) -0.0021(14) -0.0022(15)
C4 0.050(2) 0.043(2) 0.0309(18) 0.0040(15) 0.0048(16) -0.0104(17)
C5 0.059(3) 0.035(2) 0.0343(19) 0.0048(15) -0.0083(17) 0.0010(17)
C6 0.046(2) 0.035(2) 0.043(2) -0.0025(16) -0.0072(17) 0.0084(17)
C7 0.0336(18) 0.0293(17) 0.0352(18) 0.0011(14) -0.0034(14) 0.0019(14)
C8 0.0220(15) 0.0306(17) 0.0328(17) 0.0010(13) -0.0027(13) -0.0003(13)
C9 0.0248(16) 0.0283(17) 0.0320(17) -0.0010(13) -0.0034(12) -0.0013(13)
C10 0.0223(15) 0.0251(15) 0.0267(15) -0.0013(12) -0.0039(12) -0.0011(12)
C11 0.0317(17) 0.0355(18) 0.0296(17) 0.0001(14) -0.0004(13) 0.0038(14)
C12 0.052(2) 0.040(2) 0.047(2) -0.0013(17) -0.0040(18) 0.0216(18)
C13 0.095(4) 0.068(3) 0.094(4) -0.023(3) -0.031(3) 0.033(3)
C14 0.097(4) 0.070(3) 0.102(4) -0.034(3) -0.047(4) 0.027(3)
C15 0.0242(15) 0.0263(15) 0.0265(15) -0.0008(12) 0.0029(12) -0.0057(13)
C16 0.0321(17) 0.0292(17) 0.0351(18) -0.0036(14) 0.0079(14) -0.0064(14)
C17 0.041(2) 0.0340(19) 0.041(2) -0.0135(15) 0.0135(16) -0.0050(16)
C18 0.043(2) 0.048(2) 0.040(2) -0.0204(17) 0.0079(16) -0.0157(18)
C19 0.0286(18) 0.056(2) 0.0388(19) -0.0072(17) -0.0045(15) -0.0111(17)
C20 0.0290(17) 0.0352(19) 0.0325(17) -0.0033(14) 0.0004(13) -0.0042(14)
C21 0.0234(15) 0.0252(15) 0.0256(15) 0.0009(12) -0.0032(12) 0.0002(11)
C22 0.0288(18) 0.036(2) 0.060(2) -0.0131(17) 0.0059(16) -0.0054(15)
C23 0.030(2) 0.052(3) 0.085(3) -0.013(2) 0.017(2) 0.0005(18)
C24 0.0210(17) 0.049(2) 0.068(3) 0.0037(19) 0.0024(17) -0.0055(16)
C25 0.0332(19) 0.041(2) 0.058(2) -0.0057(18) -0.0076(17) -0.0085(16)
C26 0.0270(17) 0.0343(18) 0.0422(19) -0.0063(15) 0.0006(14) -0.0025(14)
C27 0.0374(18) 0.0276(16) 0.0248(15) -0.0014(12) 0.0021(13) -0.0026(14)
C28 0.073(3) 0.0312(19) 0.0337(19) 0.0066(15) 0.0021(18) 0.0067(18)
C29 0.046(2) 0.055(2) 0.039(2) 0.0010(17) 0.0114(17) -0.0167(19)
C30 0.050(2) 0.0373(19) 0.0311(17) -0.0016(14) -0.0009(15) -0.0019(16)
N1 0.0202(13) 0.0316(15) 0.0303(14) 0.0048(11) -0.0017(11) -0.0016(11)
O1 0.0181(11) 0.0463(14) 0.0389(13) 0.0077(10) -0.0006(9) -0.0057(10)
O2 0.0374(13) 0.0435(14) 0.0354(13) 0.0053(10) 0.0043(10) 0.0174(11)
Si01 0.0219(4) 0.0230(4) 0.0240(4) -0.0020(3) -0.0006(3) -0.0010(3)

loop_
_atom_type_symbol
_atom_type_description
_atom_type_scat_dispersion_real
_atom_type_scat_dispersion_imag
_atom_type_scat_source
C C 0.0033 0.0016 'International Tables Vol C Tables 4.2.6.8 and 6.1.1.4'
H H 0.0000 0.0000 'International Tables Vol C Tables 4.2.6.8 and 6.1.1.4'
N N 0.0061 0.0033 'International Tables Vol C Tables 4.2.6.8 and 6.1.1.4'
O O 0.0106 0.0060 'International Tables Vol C Tables 4.2.6.8 and 6.1.1.4'
Si Si 0.0817 0.0704 'International Tables Vol C Tables 4.2.6.8 and 6.1.1.4'

loop_
_geom_angle_atom_site_label_1
_geom_angle_atom_site_label_2
_geom_angle_atom_site_label_3
_geom_angle
O1 C1 N1 124.7(3)
O1 C1 C8 121.6(3)
N1 C1 C8 113.7(3)
C3 C2 C7 119.1(3)
C3 C2 N1 123.3(3)
C7 C2 N1 117.7(3)
C4 C3 C2 119.6(3)
C5 C4 C3 121.1(4)
C6 C5 C4 119.5(3)
C5 C6 C7 120.3(4)
C6 C7 C2 120.4(3)
O2 C8 C9 58.77(19)
O2 C8 C1 114.4(3)
C9 C8 C1 119.1(3)
O2 C9 C8 58.63(19)
O2 C9 C10 118.1(3)
C8 C9 C10 123.1(3)
C11 C10 C9 118.3(3)
C11 C10 Si01 125.7(2)
C9 C10 Si01 115.4(2)
C10 C11 C12 125.2(3)
C13 C12 C11 114.8(4)
C14 C13 C12 117.4(5)
C20 C15 C16 116.8(3)
C20 C15 Si01 119.0(2)
C16 C15 Si01 124.2(2)
C17 C16 C15 121.5(3)
C18 C17 C16 120.1(3)
C17 C18 C19 119.5(3)
C18 C19 C20 120.5(4)
C19 C20 C15 121.7(3)
C22 C21 C26 117.2(3)
C22 C21 Si01 124.2(2)
C26 C21 Si01 118.5(2)
C21 C22 C23 121.2(3)
C24 C23 C22 120.6(4)
C23 C24 C25 119.2(3)
C24 C25 C26 120.4(3)
C25 C26 C21 121.3(3)
C30 C27 C29 109.4(3)
C30 C27 C28 107.7(3)
C29 C27 C28 108.5(3)
C30 C27 Si01 113.2(2)
C29 C27 Si01 110.8(2)
C28 C27 Si01 107.1(2)
C1 N1 C2 128.1(3)
C8 O2 C9 62.6(2)
C15 Si01 C10 108.65(13)
C15 Si01 C21 113.32(13)
C10 Si01 C21 102.46(13)
C15 Si01 C27 107.79(14)
C10 Si01 C27 114.30(14)
C21 Si01 C27 110.40(14)

loop_
_geom_bond_atom_site_label_1
_geom_bond_atom_site_label_2
_geom_bond_distance
C1 O1 1.228(3)
C1 N1 1.355(4)
C1 C8 1.497(4)
C2 C3 1.390(4)
C2 C7 1.392(4)
C2 N1 1.415(4)
C3 C4 1.384(5)
C4 C5 1.377(5)
C5 C6 1.372(5)
C6 C7 1.386(5)
C8 O2 1.428(4)
C8 C9 1.485(4)
C9 O2 1.430(4)
C9 C10 1.500(4)
C10 C11 1.332(4)
C10 Si01 1.884(3)
C11 C12 1.515(5)
C12 C13 1.495(6)
C13 C14 1.448(7)
C15 C20 1.396(4)
C15 C16 1.409(4)
C15 Si01 1.880(3)
C16 C17 1.392(5)
C17 C18 1.382(5)
C18 C19 1.382(5)
C19 C20 1.384(5)
C21 C22 1.386(5)
C21 C26 1.396(4)
C21 Si01 1.887(3)
C22 C23 1.393(5)
C23 C24 1.373(6)
C24 C25 1.373(5)
C25 C26 1.391(5)
C27 C30 1.534(4)
C27 C29 1.542(5)
C27 C28 1.543(5)
C27 Si01 1.909(3)

loop_
_geom_torsion_atom_site_label_1
_geom_torsion_atom_site_label_2
_geom_torsion_atom_site_label_3
_geom_torsion_atom_site_label_4
_geom_torsion
C7 C2 C3 C4 -0.2(5)
N1 C2 C3 C4 179.3(3)
C2 C3 C4 C5 0.0(5)
C3 C4 C5 C6 -0.3(6)
C4 C5 C6 C7 0.8(5)
C5 C6 C7 C2 -1.0(5)
C3 C2 C7 C6 0.7(5)
N1 C2 C7 C6 -178.9(3)
O1 C1 C8 O2 -15.6(4)
N1 C1 C8 O2 165.0(3)
O1 C1 C8 C9 50.9(4)
N1 C1 C8 C9 -128.5(3)
C1 C8 C9 O2 -102.4(3)
O2 C8 C9 C10 -105.1(3)
C1 C8 C9 C10 152.5(3)
O2 C9 C10 C11 -159.3(3)
C8 C9 C10 C11 -90.2(4)
O2 C9 C10 Si01 28.6(3)
C8 C9 C10 Si01 97.8(3)
C9 C10 C11 C12 2.9(5)
Si01 C10 C11 C12 174.0(3)
C10 C11 C12 C13 -158.7(4)
C11 C12 C13 C14 61.6(7)
C20 C15 C16 C17 1.5(5)
Si01 C15 C16 C17 -179.7(2)
C15 C16 C17 C18 -0.6(5)
C16 C17 C18 C19 -1.2(5)
C17 C18 C19 C20 1.9(6)
C18 C19 C20 C15 -0.9(5)
C16 C15 C20 C19 -0.8(5)
Si01 C15 C20 C19 -179.6(3)
C26 C21 C22 C23 -0.2(6)
Si01 C21 C22 C23 175.7(3)
C21 C22 C23 C24 0.4(7)
C22 C23 C24 C25 0.2(7)
C23 C24 C25 C26 -1.0(6)
C24 C25 C26 C21 1.3(6)
C22 C21 C26 C25 -0.6(5)
Si01 C21 C26 C25 -176.7(3)
O1 C1 N1 C2 3.0(5)
C8 C1 N1 C2 -177.7(3)
C3 C2 N1 C1 19.3(5)
C7 C2 N1 C1 -161.2(3)
C1 C8 O2 C9 110.5(3)
C10 C9 O2 C8 113.6(3)
C20 C15 Si01 C10 -19.1(3)
C16 C15 Si01 C10 162.2(3)
C20 C15 Si01 C21 -132.3(2)
C16 C15 Si01 C21 49.0(3)
C20 C15 Si01 C27 105.2(3)
C16 C15 Si01 C27 -73.5(3)
C11 C10 Si01 C15 114.8(3)
C9 C10 Si01 C15 -73.8(2)
C11 C10 Si01 C21 -125.0(3)
C9 C10 Si01 C21 46.3(2)
C11 C10 Si01 C27 -5.6(3)
C9 C10 Si01 C27 165.8(2)
C22 C21 Si01 C15 -14.5(3)
C26 C21 Si01 C15 161.3(2)
C22 C21 Si01 C10 -131.4(3)
C26 C21 Si01 C10 44.5(3)
C22 C21 Si01 C27 106.5(3)
C26 C21 Si01 C27 -77.6(3)
C30 C27 Si01 C15 -175.6(2)
C29 C27 Si01 C15 -52.3(3)
C28 C27 Si01 C15 65.8(3)
C30 C27 Si01 C10 -54.7(3)
C29 C27 Si01 C10 68.6(3)
C28 C27 Si01 C10 -173.3(2)
C30 C27 Si01 C21 60.2(3)
C29 C27 Si01 C21 -176.6(2)
C28 C27 Si01 C21 -58.4(3)
